data_4120271
loop_
_publ_author_name
'Christopher Uyeda'
'Jonas C. Peters'

_publ_section_title
;
 Selective Nitrite Reduction at Heterobimetallic CoMg Complexes
;
_journal_name_full 'Journal of the American Chemical Society'
_journal_page_first 12023
_journal_page_last 12031
_journal_paper_doi 10.1021/ja4053653
_journal_volume 135
_journal_year 2013
_chemical_formula_sum 'C43 H57 B Cl0 Co Mg N8 O4'
_chemical_formula_weight 844.02
_chemical_name_systematic
; 
 [(mu-NO2)Co(Medoen)Mg(Me3TACN)]BPh4 
;
_space_group_IT_number 2
_symmetry_cell_setting triclinic
_symmetry_space_group_name_Hall '-P 1'
_symmetry_space_group_name_H-M 'P -1'
_atom_sites_solution_hydrogens geom
_atom_sites_solution_primary direct
_atom_sites_solution_secondary difmap
_audit_creation_method SHELXL-97
_cell_angle_alpha 84.582(2)
_cell_angle_beta 79.196(2)
_cell_angle_gamma 83.448(2)
_cell_formula_units_Z 2
_cell_length_a 11.6227(13)
_cell_length_b 11.9467(14)
_cell_length_c 15.4979(18)
_cell_measurement_reflns_used 9956
_cell_measurement_temperature 100(2)
_cell_measurement_theta_max 28.57
_cell_measurement_theta_min 2.26
_cell_volume 2094.1(4)
_computing_cell_refinement 'SAINT V7.68A (Bruker, 2007)'
_computing_data_collection 'Bruker SMART v5.054 (Bruker, 2007)'
_computing_data_reduction 'SAINT V7.68A (Bruker, 2007)'
_computing_molecular_graphics 'Bruker SHELXTL'
_computing_publication_material 'Bruker SHELXTL'
_computing_structure_refinement 'SHELXL-97 (Sheldrick, 2008)'
_computing_structure_solution 'SHELXS-97 (Sheldrick, 2008)'
_diffrn_ambient_temperature 100(2)
_diffrn_detector_area_resol_mean 8.19
_diffrn_measured_fraction_theta_full 0.999
_diffrn_measured_fraction_theta_max 0.922
_diffrn_measurement_device_type 'Bruker SMART 1000'
_diffrn_measurement_method '\w and \f scans'
_diffrn_radiation_monochromator graphite
_diffrn_radiation_source 'fine-focus sealed tube'
_diffrn_radiation_type MoK\a
_diffrn_radiation_wavelength 0.71073
_diffrn_reflns_av_R_equivalents 0.0469
_diffrn_reflns_av_sigmaI/netI 0.0409
_diffrn_reflns_limit_h_max 15
_diffrn_reflns_limit_h_min -15
_diffrn_reflns_limit_k_max 16
_diffrn_reflns_limit_k_min -16
_diffrn_reflns_limit_l_max 21
_diffrn_reflns_limit_l_min -20
_diffrn_reflns_number 54074
_diffrn_reflns_theta_full 25.00
_diffrn_reflns_theta_max 29.09
_diffrn_reflns_theta_min 1.34
_exptl_absorpt_coefficient_mu 0.477
_exptl_absorpt_correction_T_max 0.9064
_exptl_absorpt_correction_T_min 0.8432
_exptl_absorpt_correction_type multi-scan
_exptl_absorpt_process_details 'SADABS v2008/1 (Bruker-AXS, 2001)'
_exptl_crystal_colour brown
_exptl_crystal_density_diffrn 1.339
_exptl_crystal_description chunk
_exptl_crystal_F_000 894
_exptl_crystal_size_max 0.37
_exptl_crystal_size_mid 0.25
_exptl_crystal_size_min 0.21
_refine_diff_density_max 1.117
_refine_diff_density_min -0.286
_refine_diff_density_rms 0.088
_refine_ls_extinction_method none
_refine_ls_goodness_of_fit_ref 1.049
_refine_ls_hydrogen_treatment mixed
_refine_ls_matrix_type full
_refine_ls_number_parameters 595
_refine_ls_number_reflns 10342
_refine_ls_number_restraints 18
_refine_ls_restrained_S_all 1.049
_refine_ls_R_factor_all 0.0763
_refine_ls_R_factor_gt 0.0514
_refine_ls_shift/su_max 0.000
_refine_ls_shift/su_mean 0.000
_refine_ls_structure_factor_coef Fsqd
_refine_ls_weighting_details 'calc w=1/[\s^2^(Fo^2^)+(0.0694P)^2^+1.9286P] where P=(Fo^2^+2Fc^2^)/3'
_refine_ls_weighting_scheme calc
_refine_ls_wR_factor_gt 0.1271
_refine_ls_wR_factor_ref 0.1427
_reflns_number_gt 7671
_reflns_number_total 10342
_reflns_threshold_expression >2sigma(I)
_cod_data_source_file ja4053653_si_002_4.cif
_cod_data_source_block chu51
_cod_database_code 4120271

loop_
_symmetry_equiv_pos_as_xyz
'x, y, z'
'-x, -y, -z'

loop_
_atom_site_label
_atom_site_type_symbol
_atom_site_fract_x
_atom_site_fract_y
_atom_site_fract_z
_atom_site_U_iso_or_equiv
_atom_site_adp_type
_atom_site_occupancy
_atom_site_symmetry_multiplicity
_atom_site_calc_flag
_atom_site_refinement_flags
_atom_site_disorder_assembly
_atom_site_disorder_group
N8 N -0.0189(4) 0.1474(4) 0.4203(3) 0.0209(8) Uani 0.863(7) 1 d PU A 1
O3 O 0.0008(2) 0.1425(2) 0.3363(3) 0.0236(5) Uani 0.863(7) 1 d PU A 1
O4 O -0.08250(18) 0.08069(17) 0.46399(13) 0.0299(7) Uani 0.863(7) 1 d PU A 1
Cl1 Cl -0.0162(6) 0.1471(6) 0.3833(5) 0.021(2) Uani 0.137(7) 1 d P A 2
Co1 Co 0.05915(3) 0.26477(3) 0.470384(19) 0.02080(10) Uani 1 1 d U . .
Mg1 Mg 0.09792(6) 0.25899(6) 0.25395(5) 0.01686(16) Uani 1 1 d . A .
N1 N 0.20750(16) 0.21632(16) 0.40201(12) 0.0194(4) Uani 1 1 d . A .
N2 N 0.12108(18) 0.17697(17) 0.55914(13) 0.0246(4) Uani 1 1 d . A .
N3 N -0.01528(17) 0.38012(17) 0.39960(13) 0.0233(4) Uani 1 1 d . A .
N4 N -0.05822(18) 0.31939(17) 0.55946(13) 0.0249(4) Uani 1 1 d . A .
O1 O 0.23844(13) 0.23853(14) 0.31615(10) 0.0199(3) Uani 1 1 d . . .
O2 O 0.01253(15) 0.39823(15) 0.31287(11) 0.0269(4) Uani 1 1 d . . .
C1 C 0.2791(2) 0.1506(2) 0.44607(15) 0.0216(5) Uani 1 1 d . . .
C2 C 0.2269(2) 0.1295(2) 0.53892(15) 0.0243(5) Uani 1 1 d . A .
C3 C -0.1085(2) 0.4375(2) 0.44303(17) 0.0257(5) Uani 1 1 d . . .
C4 C -0.1287(2) 0.4044(2) 0.53752(16) 0.0254(5) Uani 1 1 d . A .
C5 C 0.3968(2) 0.0991(2) 0.40441(17) 0.0258(5) Uani 1 1 d . A .
H5A H 0.4194 0.1362 0.3454 0.039 Uiso 1 1 calc R . .
H5B H 0.3935 0.0184 0.3998 0.039 Uiso 1 1 calc R . .
H5C H 0.4552 0.1090 0.4406 0.039 Uiso 1 1 calc R . .
C8 C -0.2246(2) 0.4647(2) 0.59989(18) 0.0336(6) Uani 1 1 d . . .
H8A H -0.2226 0.4325 0.6602 0.050 Uiso 1 1 calc R A .
H8B H -0.3010 0.4558 0.5847 0.050 Uiso 1 1 calc R . .
H8C H -0.2131 0.5451 0.5956 0.050 Uiso 1 1 calc R . .
C6 C 0.2908(3) 0.0528(2) 0.60038(17) 0.0342(6) Uani 1 1 d . . .
H6A H 0.2367 0.0369 0.6557 0.051 Uiso 1 1 calc R A .
H6B H 0.3568 0.0895 0.6124 0.051 Uiso 1 1 calc R . .
H6C H 0.3207 -0.0181 0.5733 0.051 Uiso 1 1 calc R . .
C7 C -0.1881(2) 0.5219(2) 0.39977(18) 0.0332(6) Uani 1 1 d . A .
H7A H -0.1550 0.5338 0.3370 0.050 Uiso 1 1 calc R . .
H7B H -0.1963 0.5936 0.4274 0.050 Uiso 1 1 calc R . .
H7C H -0.2656 0.4940 0.4064 0.050 Uiso 1 1 calc R . .
C9 C 0.0382(3) 0.1666(2) 0.64298(16) 0.0325(6) Uani 1 1 d . . .
H9A H 0.0815 0.1585 0.6929 0.039 Uiso 1 1 calc R A .
H9B H -0.0045 0.0990 0.6455 0.039 Uiso 1 1 calc R . .
C20 C 0.4788(2) 0.72823(18) 0.30936(15) 0.0199(4) Uani 1 1 d . . .
C21 C 0.3693(2) 0.7872(2) 0.33893(16) 0.0250(5) Uani 1 1 d . . .
H21 H 0.3229 0.8191 0.2967 0.030 Uiso 1 1 calc R . .
C22 C 0.3257(2) 0.8011(2) 0.42786(17) 0.0317(6) Uani 1 1 d . . .
H22 H 0.2510 0.8419 0.4450 0.038 Uiso 1 1 calc R . .
C23 C 0.3906(3) 0.7559(2) 0.49090(17) 0.0352(6) Uani 1 1 d . . .
H23 H 0.3598 0.7627 0.5516 0.042 Uiso 1 1 calc R . .
C24 C 0.5011(3) 0.7004(2) 0.46469(17) 0.0365(6) Uani 1 1 d . . .
H24 H 0.5477 0.6705 0.5073 0.044 Uiso 1 1 calc R . .
C25 C 0.5436(2) 0.6887(2) 0.37592(16) 0.0295(5) Uani 1 1 d . . .
H25 H 0.6205 0.6522 0.3593 0.035 Uiso 1 1 calc R . .
B1 B 0.5302(2) 0.6982(2) 0.20721(16) 0.0170(5) Uani 1 1 d . . .
C26 C 0.6611(2) 0.74486(19) 0.18074(14) 0.0186(4) Uani 1 1 d . . .
C27 C 0.6729(2) 0.8613(2) 0.17877(15) 0.0242(5) Uani 1 1 d . . .
H27 H 0.6040 0.9118 0.1929 0.029 Uiso 1 1 calc R . .
C28 C 0.7815(2) 0.9054(2) 0.15690(16) 0.0287(5) Uani 1 1 d . . .
H28 H 0.7853 0.9847 0.1543 0.034 Uiso 1 1 calc R . .
C29 C 0.8841(2) 0.8334(2) 0.13888(16) 0.0294(6) Uani 1 1 d . . .
H29 H 0.9585 0.8627 0.1239 0.035 Uiso 1 1 calc R . .
C30 C 0.8764(2) 0.7184(2) 0.14309(16) 0.0276(5) Uani 1 1 d . . .
H30 H 0.9461 0.6681 0.1325 0.033 Uiso 1 1 calc R . .
C31 C 0.7672(2) 0.6757(2) 0.16276(15) 0.0222(5) Uani 1 1 d . . .
H31 H 0.7645 0.5964 0.1641 0.027 Uiso 1 1 calc R . .
C32 C 0.44213(19) 0.75483(17) 0.14002(14) 0.0161(4) Uani 1 1 d . . .
C33 C 0.32876(19) 0.71904(18) 0.15029(15) 0.0183(4) Uani 1 1 d . . .
H33 H 0.3051 0.6651 0.1975 0.022 Uiso 1 1 calc R . .
C37 C 0.4704(2) 0.83400(18) 0.06897(14) 0.0181(4) Uani 1 1 d . . .
H37 H 0.5457 0.8613 0.0589 0.022 Uiso 1 1 calc R . .
C38 C 0.54080(18) 0.56051(18) 0.19888(14) 0.0169(4) Uani 1 1 d . . .
C39 C 0.5242(2) 0.4787(2) 0.26895(15) 0.0218(5) Uani 1 1 d . . .
H39 H 0.5069 0.5022 0.3272 0.026 Uiso 1 1 calc R . .
C43 C 0.5662(2) 0.51836(19) 0.11501(15) 0.0208(5) Uani 1 1 d . . .
H43 H 0.5781 0.5708 0.0649 0.025 Uiso 1 1 calc R . .
C34 C 0.2501(2) 0.75882(19) 0.09484(16) 0.0229(5) Uani 1 1 d . . .
H34 H 0.1744 0.7322 0.1045 0.027 Uiso 1 1 calc R . .
C35 C 0.2819(2) 0.83765(19) 0.02524(15) 0.0233(5) Uani 1 1 d . . .
H35 H 0.2284 0.8658 -0.0129 0.028 Uiso 1 1 calc R . .
C36 C 0.3926(2) 0.87458(19) 0.01236(15) 0.0214(5) Uani 1 1 d . . .
H36 H 0.4159 0.9280 -0.0354 0.026 Uiso 1 1 calc R . .
C40 C 0.5320(2) 0.3634(2) 0.25721(17) 0.0266(5) Uani 1 1 d . . .
H40 H 0.5197 0.3106 0.3070 0.032 Uiso 1 1 calc R . .
C41 C 0.5572(2) 0.3262(2) 0.17388(18) 0.0264(5) Uani 1 1 d . . .
H41 H 0.5627 0.2479 0.1657 0.032 Uiso 1 1 calc R . .
C42 C 0.5747(2) 0.4049(2) 0.10156(16) 0.0241(5) Uani 1 1 d . . .
H42 H 0.5923 0.3807 0.0435 0.029 Uiso 1 1 calc R . .
C10 C -0.0488(2) 0.2730(2) 0.64926(16) 0.0310(6) Uani 1 1 d . A .
H10A H -0.1268 0.2540 0.6817 0.037 Uiso 1 1 calc R . .
H10B H -0.0206 0.3293 0.6813 0.037 Uiso 1 1 calc R . .
N5 N 0.19302(18) 0.35524(16) 0.13950(13) 0.0222(4) Uani 1 1 d . . .
N6 N 0.17324(19) 0.11826(16) 0.16927(13) 0.0234(4) Uani 1 1 d . . .
N7 N -0.03169(19) 0.2715(2) 0.16341(15) 0.0398(6) Uani 1 1 d . . .
C13 C 0.0624(5) 0.0845(3) 0.1424(3) 0.0307(9) Uani 0.756(7) 1 d P A 1
H13A H 0.0857 0.0288 0.0973 0.037 Uiso 0.756(7) 1 calc PR A 1
H13B H 0.0138 0.0477 0.1944 0.037 Uiso 0.756(7) 1 calc PR A 1
C14 C -0.0103(3) 0.1841(4) 0.1061(3) 0.0355(10) Uani 0.756(7) 1 d P A 1
H14A H 0.0318 0.2120 0.0478 0.043 Uiso 0.756(7) 1 calc PR A 1
H14B H -0.0862 0.1603 0.0980 0.043 Uiso 0.756(7) 1 calc PR A 1
C12 C 0.2521(4) 0.1590(3) 0.0917(3) 0.0251(9) Uani 0.756(7) 1 d P A 1
H12A H 0.2107 0.1704 0.0408 0.030 Uiso 0.756(7) 1 calc PR A 1
H12B H 0.3204 0.1020 0.0777 0.030 Uiso 0.756(7) 1 calc PR A 1
C11 C 0.2947(4) 0.2696(4) 0.1073(3) 0.0227(9) Uani 0.756(7) 1 d P A 1
H11A H 0.3472 0.2553 0.1514 0.027 Uiso 0.756(7) 1 calc PR A 1
H11B H 0.3409 0.3007 0.0517 0.027 Uiso 0.756(7) 1 calc PR A 1
C15 C -0.0081(4) 0.3888(4) 0.1147(3) 0.0355(11) Uani 0.756(7) 1 d P A 1
H15A H -0.0563 0.4049 0.0678 0.043 Uiso 0.756(7) 1 calc PR A 1
H15B H -0.0318 0.4482 0.1568 0.043 Uiso 0.756(7) 1 calc PR A 1
C16 C 0.1212(5) 0.3920(4) 0.0742(3) 0.0275(10) Uani 0.756(7) 1 d P A 1
H16A H 0.1419 0.3422 0.0249 0.033 Uiso 0.756(7) 1 calc PR A 1
H16B H 0.1361 0.4699 0.0504 0.033 Uiso 0.756(7) 1 calc PR A 1
C14A C -0.0096(11) 0.1258(10) 0.1410(8) 0.022(2) Uani 0.244(7) 1 d P A 2
H14C H -0.0387 0.0791 0.1952 0.027 Uiso 0.244(7) 1 calc PR A 2
H14D H -0.0557 0.1135 0.0957 0.027 Uiso 0.244(7) 1 calc PR A 2
C13A C 0.1192(11) 0.0884(9) 0.1089(8) 0.021(2) Uani 0.244(7) 1 d P A 2
H13C H 0.1318 0.0056 0.1044 0.026 Uiso 0.244(7) 1 calc PR A 2
H13D H 0.1478 0.1267 0.0506 0.026 Uiso 0.244(7) 1 calc PR A 2
C12A C 0.2958(8) 0.1715(8) 0.1241(7) 0.018(2) Uani 0.244(7) 1 d P A 2
H12C H 0.3420 0.1818 0.1699 0.022 Uiso 0.244(7) 1 calc PR A 2
H12D H 0.3440 0.1202 0.0818 0.022 Uiso 0.244(7) 1 calc PR A 2
C11A C 0.2634(13) 0.2847(12) 0.0769(9) 0.026(3) Uani 0.244(7) 1 d P A 2
H11C H 0.3356 0.3203 0.0492 0.031 Uiso 0.244(7) 1 calc PR A 2
H11D H 0.2192 0.2739 0.0301 0.031 Uiso 0.244(7) 1 calc PR A 2
C16A C 0.0746(12) 0.4060(12) 0.0986(9) 0.022(3) Uani 0.244(7) 1 d P A 2
H16C H 0.0269 0.4595 0.1394 0.026 Uiso 0.244(7) 1 calc PR A 2
H16D H 0.1001 0.4498 0.0421 0.026 Uiso 0.244(7) 1 calc PR A 2
C15A C -0.0014(9) 0.3228(10) 0.0829(7) 0.028(3) Uani 0.244(7) 1 d P A 2
H15C H -0.0715 0.3601 0.0602 0.034 Uiso 0.244(7) 1 calc PR A 2
H15D H 0.0418 0.2687 0.0408 0.034 Uiso 0.244(7) 1 calc PR A 2
C17 C 0.2435(2) 0.4506(2) 0.16635(17) 0.0266(5) Uani 1 1 d . A .
H17A H 0.2908 0.4875 0.1147 0.040 Uiso 1 1 calc R . .
H17B H 0.2936 0.4230 0.2097 0.040 Uiso 1 1 calc R . .
H17C H 0.1800 0.5049 0.1925 0.040 Uiso 1 1 calc R . .
C19 C -0.1545(2) 0.2845(3) 0.2109(2) 0.0456(8) Uani 1 1 d . A .
H19A H -0.2082 0.2952 0.1684 0.068 Uiso 1 1 calc R . .
H19B H -0.1661 0.3504 0.2459 0.068 Uiso 1 1 calc R . .
H19C H -0.1708 0.2166 0.2500 0.068 Uiso 1 1 calc R . .
C18 C 0.2259(2) 0.0211(2) 0.21967(16) 0.0257(5) Uani 1 1 d . A .
H18A H 0.1662 -0.0055 0.2684 0.039 Uiso 1 1 calc R . .
H18B H 0.2913 0.0443 0.2433 0.039 Uiso 1 1 calc R . .
H18C H 0.2552 -0.0400 0.1808 0.039 Uiso 1 1 calc R . .

loop_
_atom_site_aniso_label
_atom_site_aniso_U_11
_atom_site_aniso_U_22
_atom_site_aniso_U_33
_atom_site_aniso_U_23
_atom_site_aniso_U_13
_atom_site_aniso_U_12
N8 0.0157(13) 0.0254(14) 0.0174(19) 0.0003(18) 0.0046(18) 0.0012(9)
O3 0.0214(12) 0.0349(12) 0.0133(15) -0.0029(11) 0.0019(11) -0.0046(9)
O4 0.0311(12) 0.0286(12) 0.0246(12) 0.0016(8) 0.0078(9) -0.0048(9)
Cl1 0.018(2) 0.026(2) 0.016(6) 0.003(4) 0.004(4) -0.0089(17)
Co1 0.02132(17) 0.02535(17) 0.01342(16) -0.00180(12) -0.00123(12) 0.00462(12)
Mg1 0.0132(3) 0.0234(4) 0.0124(3) 0.0010(3) -0.0012(3) 0.0009(3)
N1 0.0193(9) 0.0240(10) 0.0148(9) -0.0030(7) -0.0046(7) 0.0015(8)
N2 0.0299(11) 0.0283(10) 0.0156(9) -0.0008(8) -0.0056(8) -0.0011(9)
N3 0.0209(10) 0.0277(10) 0.0181(10) -0.0012(8) 0.0004(8) 0.0037(8)
N4 0.0284(11) 0.0262(10) 0.0169(10) -0.0027(8) 0.0029(8) 0.0007(8)
O1 0.0172(7) 0.0289(8) 0.0125(7) -0.0004(6) -0.0018(6) -0.0002(6)
O2 0.0273(9) 0.0315(9) 0.0168(8) 0.0022(7) 0.0005(7) 0.0083(7)
C1 0.0202(11) 0.0255(11) 0.0200(11) -0.0033(9) -0.0072(9) 0.0006(9)
C2 0.0278(12) 0.0265(12) 0.0199(12) -0.0032(9) -0.0093(10) 0.0020(10)
C3 0.0206(11) 0.0258(12) 0.0269(13) -0.0013(10) 0.0023(9) 0.0028(9)
C4 0.0223(12) 0.0257(12) 0.0259(12) -0.0057(10) 0.0027(9) -0.0015(9)
C5 0.0196(11) 0.0305(13) 0.0277(13) -0.0023(10) -0.0085(10) 0.0023(10)
C8 0.0329(14) 0.0320(14) 0.0296(14) -0.0060(11) 0.0088(11) 0.0025(11)
C6 0.0394(15) 0.0403(15) 0.0227(13) 0.0009(11) -0.0130(11) 0.0066(12)
C7 0.0279(13) 0.0340(14) 0.0332(14) -0.0026(11) -0.0014(11) 0.0092(11)
C9 0.0402(15) 0.0381(14) 0.0144(11) 0.0031(10) 0.0017(10) 0.0011(12)
C20 0.0241(11) 0.0177(10) 0.0184(11) -0.0006(8) -0.0050(9) -0.0026(9)
C21 0.0283(12) 0.0244(12) 0.0217(12) -0.0041(9) -0.0046(10) 0.0015(10)
C22 0.0346(14) 0.0317(13) 0.0268(13) -0.0109(11) 0.0024(11) -0.0011(11)
C23 0.0493(17) 0.0385(15) 0.0170(12) -0.0094(11) 0.0006(11) -0.0055(13)
C24 0.0481(17) 0.0418(15) 0.0209(13) -0.0053(11) -0.0130(12) 0.0041(13)
C25 0.0323(13) 0.0337(13) 0.0223(12) -0.0045(10) -0.0079(10) 0.0051(11)
B1 0.0168(11) 0.0180(11) 0.0157(11) 0.0004(9) -0.0029(9) -0.0006(9)
C26 0.0225(11) 0.0222(11) 0.0121(10) -0.0001(8) -0.0062(8) -0.0024(9)
C27 0.0296(13) 0.0256(12) 0.0198(12) -0.0010(9) -0.0091(10) -0.0059(10)
C28 0.0434(15) 0.0293(13) 0.0179(12) 0.0012(9) -0.0114(11) -0.0157(11)
C29 0.0275(13) 0.0438(15) 0.0205(12) 0.0004(11) -0.0066(10) -0.0176(11)
C30 0.0198(11) 0.0426(15) 0.0209(12) -0.0023(10) -0.0045(9) -0.0042(10)
C31 0.0219(11) 0.0275(12) 0.0182(11) -0.0023(9) -0.0055(9) -0.0030(9)
C32 0.0187(10) 0.0134(9) 0.0154(10) -0.0035(8) -0.0010(8) 0.0005(8)
C33 0.0189(10) 0.0154(10) 0.0197(11) -0.0016(8) -0.0016(8) -0.0013(8)
C37 0.0202(11) 0.0181(10) 0.0155(10) -0.0033(8) -0.0021(8) 0.0001(8)
C38 0.0125(9) 0.0194(10) 0.0187(11) -0.0014(8) -0.0036(8) 0.0005(8)
C39 0.0205(11) 0.0245(11) 0.0187(11) -0.0008(9) -0.0019(9) 0.0008(9)
C43 0.0202(11) 0.0228(11) 0.0182(11) 0.0002(9) -0.0026(9) 0.0003(9)
C34 0.0193(11) 0.0190(11) 0.0324(13) -0.0083(9) -0.0073(9) -0.0006(9)
C35 0.0267(12) 0.0220(11) 0.0227(12) -0.0057(9) -0.0117(9) 0.0066(9)
C36 0.0300(12) 0.0174(10) 0.0156(11) -0.0010(8) -0.0035(9) 0.0012(9)
C40 0.0231(12) 0.0214(11) 0.0324(13) 0.0081(10) -0.0036(10) -0.0008(9)
C41 0.0184(11) 0.0170(11) 0.0452(15) -0.0037(10) -0.0093(10) 0.0003(9)
C42 0.0199(11) 0.0263(12) 0.0264(12) -0.0080(9) -0.0053(9) 0.0031(9)
C10 0.0347(14) 0.0394(14) 0.0161(12) -0.0015(10) 0.0016(10) -0.0022(12)
N5 0.0299(11) 0.0188(9) 0.0174(9) -0.0007(7) -0.0027(8) -0.0038(8)
N6 0.0341(11) 0.0188(9) 0.0172(10) 0.0001(7) -0.0027(8) -0.0061(8)
N7 0.0182(10) 0.0723(18) 0.0291(12) 0.0051(12) -0.0091(9) -0.0038(11)
C13 0.034(3) 0.032(2) 0.031(2) -0.0029(17) -0.011(2) -0.013(2)
C14 0.031(2) 0.051(3) 0.033(2) -0.002(2) -0.0189(17) -0.0146(18)
C12 0.029(2) 0.0207(16) 0.0234(18) -0.0048(13) 0.0044(16) -0.0045(14)
C11 0.023(2) 0.023(2) 0.020(2) -0.0045(16) 0.0058(15) -0.0031(15)
C15 0.033(2) 0.040(2) 0.032(2) 0.0107(18) -0.0155(17) 0.0075(18)
C16 0.033(3) 0.029(2) 0.020(2) 0.0064(16) -0.0074(19) -0.002(2)
C14A 0.029(6) 0.020(6) 0.022(6) 0.001(4) -0.015(4) 0.001(5)
C13A 0.014(5) 0.019(5) 0.029(6) -0.008(4) -0.002(5) 0.003(4)
C12A 0.006(4) 0.030(5) 0.019(5) -0.005(4) 0.002(4) -0.010(4)
C11A 0.024(7) 0.030(6) 0.018(7) 0.008(5) 0.005(5) -0.007(5)
C16A 0.016(8) 0.029(6) 0.016(7) 0.014(5) 0.000(5) 0.001(6)
C15A 0.024(5) 0.033(6) 0.029(6) -0.005(5) -0.017(4) 0.014(4)
C17 0.0307(13) 0.0219(11) 0.0257(13) -0.0007(9) 0.0003(10) -0.0061(10)
C19 0.0152(12) 0.071(2) 0.0507(19) 0.0042(16) -0.0111(12) -0.0022(13)
C18 0.0289(13) 0.0231(12) 0.0237(12) -0.0027(9) -0.0028(10) 0.0006(10)

loop_
_atom_type_symbol
_atom_type_description
_atom_type_scat_dispersion_real
_atom_type_scat_dispersion_imag
_atom_type_scat_source
C C 0.0033 0.0016 'International Tables Vol C Tables 4.2.6.8 and 6.1.1.4'
H H 0.0000 0.0000 'International Tables Vol C Tables 4.2.6.8 and 6.1.1.4'
B B 0.0013 0.0007 'International Tables Vol C Tables 4.2.6.8 and 6.1.1.4'
N N 0.0061 0.0033 'International Tables Vol C Tables 4.2.6.8 and 6.1.1.4'
O O 0.0106 0.0060 'International Tables Vol C Tables 4.2.6.8 and 6.1.1.4'
Mg Mg 0.0486 0.0363 'International Tables Vol C Tables 4.2.6.8 and 6.1.1.4'
Co Co 0.3494 0.9721 'International Tables Vol C Tables 4.2.6.8 and 6.1.1.4'
Cl Cl 0.1484 0.1585 'International Tables Vol C Tables 4.2.6.8 and 6.1.1.4'

loop_
_geom_angle_atom_site_label_1
_geom_angle_atom_site_label_2
_geom_angle_atom_site_label_3
_geom_angle
O4 N8 O3 117.2(4)
O4 N8 Co1 125.0(3)
O3 N8 Co1 117.8(3)
N8 O3 Mg1 120.9(3)
Co1 Cl1 Mg1 84.4(2)
N2 Co1 N4 86.14(9)
N2 Co1 N1 82.39(8)
N4 Co1 N1 163.56(9)
N2 Co1 N3 166.53(9)
N4 Co1 N3 82.64(8)
N1 Co1 N3 106.91(8)
N2 Co1 N8 100.68(14)
N4 Co1 N8 103.20(14)
N1 Co1 N8 90.50(13)
N3 Co1 N8 89.17(14)
N2 Co1 Cl1 109.61(19)
N4 Co1 Cl1 110.96(19)
N1 Co1 Cl1 84.09(18)
N3 Co1 Cl1 81.51(18)
N8 Co1 Cl1 11.91(19)
N2 Co1 Mg1 134.42(6)
N4 Co1 Mg1 136.92(7)
N1 Co1 Mg1 57.95(6)
N3 Co1 Mg1 58.55(6)
N8 Co1 Mg1 61.83(13)
Cl1 Co1 Mg1 49.96(18)
O1 Mg1 O2 98.05(7)
O1 Mg1 O3 96.40(9)
O2 Mg1 O3 95.91(10)
O1 Mg1 N5 92.56(7)
O2 Mg1 N5 94.91(8)
O3 Mg1 N5 164.84(12)
O1 Mg1 N7 169.12(8)
O2 Mg1 N7 90.57(9)
O3 Mg1 N7 89.26(11)
N5 Mg1 N7 80.04(9)
O1 Mg1 N6 91.63(7)
O2 Mg1 N6 169.34(8)
O3 Mg1 N6 87.38(11)
N5 Mg1 N6 80.14(7)
N7 Mg1 N6 79.31(9)
O1 Mg1 Cl1 89.03(17)
O2 Mg1 Cl1 85.32(17)
O3 Mg1 Cl1 13.88(16)
N5 Mg1 Cl1 178.35(18)
N7 Mg1 Cl1 98.32(18)
N6 Mg1 Cl1 99.36(18)
O1 Mg1 Co1 59.71(5)
O2 Mg1 Co1 60.07(5)
O3 Mg1 Co1 59.33(10)
N5 Mg1 Co1 135.76(6)
N7 Mg1 Co1 130.96(7)
N6 Mg1 Co1 129.64(6)
Cl1 Mg1 Co1 45.66(17)
C1 N1 O1 119.98(18)
C1 N1 Co1 114.77(15)
O1 N1 Co1 125.13(14)
C2 N2 C9 128.8(2)
C2 N2 Co1 117.07(17)
C9 N2 Co1 114.08(16)
C3 N3 O2 119.74(19)
C3 N3 Co1 114.26(16)
O2 N3 Co1 125.69(14)
C4 N4 C10 126.6(2)
C4 N4 Co1 116.70(17)
C10 N4 Co1 115.88(16)
N1 O1 Mg1 112.11(12)
N3 O2 Mg1 112.60(13)
N1 C1 C2 112.2(2)
N1 C1 C5 123.4(2)
C2 C1 C5 124.3(2)
N2 C2 C1 113.5(2)
N2 C2 C6 125.1(2)
C1 C2 C6 121.3(2)
N3 C3 C4 112.6(2)
N3 C3 C7 123.6(2)
C4 C3 C7 123.7(2)
N4 C4 C3 113.5(2)
N4 C4 C8 125.1(2)
C3 C4 C8 121.4(2)
N2 C9 C10 108.4(2)
C21 C20 C25 114.7(2)
C21 C20 B1 125.4(2)
C25 C20 B1 119.9(2)
C22 C21 C20 122.7(2)
C23 C22 C21 120.2(2)
C22 C23 C24 119.2(2)
C23 C24 C25 119.7(3)
C24 C25 C20 123.4(2)
C20 B1 C32 111.83(17)
C20 B1 C26 106.49(18)
C32 B1 C26 111.68(18)
C20 B1 C38 110.54(17)
C32 B1 C38 106.05(17)
C26 B1 C38 110.32(17)
C31 C26 C27 115.0(2)
C31 C26 B1 124.6(2)
C27 C26 B1 120.4(2)
C28 C27 C26 122.7(2)
C29 C28 C27 120.0(2)
C30 C29 C28 119.0(2)
C29 C30 C31 120.4(2)
C30 C31 C26 122.8(2)
C37 C32 C33 114.9(2)
C37 C32 B1 126.0(2)
C33 C32 B1 118.99(19)
C34 C33 C32 123.1(2)
C36 C37 C32 122.8(2)
C39 C38 C43 114.9(2)
C39 C38 B1 125.7(2)
C43 C38 B1 119.45(19)
C38 C39 C40 122.8(2)
C42 C43 C38 123.5(2)
C33 C34 C35 119.9(2)
C36 C35 C34 118.9(2)
C35 C36 C37 120.4(2)
C41 C40 C39 120.2(2)
C40 C41 C42 119.1(2)
C43 C42 C41 119.4(2)
N4 C10 C9 108.2(2)
C11A N5 C16 87.6(6)
C11A N5 C17 119.1(6)
C16 N5 C17 111.1(3)
C11A N5 C11 25.2(5)
C16 N5 C11 112.8(3)
C17 N5 C11 107.1(2)
C11A N5 C16A 107.0(8)
C16 N5 C16A 21.6(4)
C17 N5 C16A 107.8(5)
C11 N5 C16A 131.8(6)
C11A N5 Mg1 112.9(5)
C16 N5 Mg1 112.4(2)
C17 N5 Mg1 111.54(14)
C11 N5 Mg1 101.45(19)
C16A N5 Mg1 95.6(5)
C13A N6 C12 81.5(6)
C13A N6 C18 113.2(5)
C12 N6 C18 113.9(2)
C13A N6 C13 29.9(5)
C12 N6 C13 109.6(3)
C18 N6 C13 108.7(2)
C13A N6 C12A 111.0(7)
C12 N6 C12A 29.8(4)
C18 N6 C12A 97.3(4)
C13 N6 C12A 139.4(5)
C13A N6 Mg1 122.1(5)
C12 N6 Mg1 110.74(17)
C18 N6 Mg1 111.89(14)
C13 N6 Mg1 101.3(2)
C12A N6 Mg1 97.1(4)
C15A N7 C14 75.0(6)
C15A N7 C19 120.7(5)
C14 N7 C19 113.0(3)
C15A N7 C15 37.7(5)
C14 N7 C15 112.6(3)
C19 N7 C15 105.8(3)
C15A N7 C14A 101.9(7)
C14 N7 C14A 27.3(3)
C19 N7 C14A 103.2(4)
C15 N7 C14A 138.9(4)
C15A N7 Mg1 117.4(5)
C14 N7 Mg1 112.8(2)
C19 N7 Mg1 112.27(18)
C15 N7 Mg1 99.4(2)
C14A N7 Mg1 95.8(4)
C14 C13 N6 112.5(3)
N7 C14 C13 110.7(3)
N6 C12 C11 110.3(3)
N5 C11 C12 111.6(3)
C16 C15 N7 111.1(3)
N5 C16 C15 110.0(4)
C13A C14A N7 111.7(8)
N6 C13A C14A 104.3(9)
C11A C12A N6 107.5(8)
N5 C11A C12A 108.5(10)
C15A C16A N5 116.3(10)
N7 C15A C16A 102.5(9)

loop_
_geom_bond_atom_site_label_1
_geom_bond_atom_site_label_2
_geom_bond_distance
N8 O4 1.219(5)
N8 O3 1.285(7)
N8 Co1 2.037(5)
O3 Mg1 2.080(3)
Cl1 Co1 2.376(8)
Cl1 Mg1 2.543(7)
Co1 N2 1.854(2)
Co1 N4 1.858(2)
Co1 N1 1.9063(19)
Co1 N3 1.910(2)
Co1 Mg1 3.3059(9)
Mg1 O1 2.0276(17)
Mg1 O2 2.0387(18)
Mg1 N5 2.205(2)
Mg1 N7 2.227(2)
Mg1 N6 2.228(2)
N1 C1 1.318(3)
N1 O1 1.321(2)
N2 C2 1.289(3)
N2 C9 1.469(3)
N3 C3 1.320(3)
N3 O2 1.325(2)
N4 C4 1.292(3)
N4 C10 1.468(3)
C1 C2 1.463(3)
C1 C5 1.490(3)
C2 C6 1.498(3)
C3 C4 1.462(3)
C3 C7 1.489(3)
C4 C8 1.496(3)
C9 C10 1.530(4)
C20 C21 1.401(3)
C20 C25 1.405(3)
C20 B1 1.642(3)
C21 C22 1.395(3)
C22 C23 1.378(4)
C23 C24 1.384(4)
C24 C25 1.386(4)
B1 C32 1.643(3)
B1 C26 1.646(3)
B1 C38 1.650(3)
C26 C31 1.401(3)
C26 C27 1.411(3)
C27 C28 1.394(4)
C28 C29 1.388(4)
C29 C30 1.382(4)
C30 C31 1.391(3)
C32 C37 1.398(3)
C32 C33 1.408(3)
C33 C34 1.385(3)
C37 C36 1.392(3)
C38 C39 1.392(3)
C38 C43 1.406(3)
C39 C40 1.396(3)
C43 C42 1.380(3)
C34 C35 1.388(3)
C35 C36 1.381(3)
C40 C41 1.374(4)
C41 C42 1.393(4)
N5 C11A 1.421(14)
N5 C16 1.437(5)
N5 C17 1.466(3)
N5 C11 1.515(4)
N5 C16A 1.652(13)
N6 C13A 1.315(11)
N6 C12 1.450(4)
N6 C18 1.476(3)
N6 C13 1.532(5)
N6 C12A 1.635(9)
N7 C15A 1.340(11)
N7 C14 1.405(5)
N7 C19 1.477(3)
N7 C15 1.556(5)
N7 C14A 1.787(12)
C13 C14 1.507(6)
C12 C11 1.518(6)
C15 C16 1.519(6)
C14A C13A 1.516(15)
C12A C11A 1.519(17)
C16A C15A 1.468(19)
